data_1507925
loop_
_publ_author_name
'Schickea, Olivier'
'Faurea, Bruno'
'Giorgib, Michel'
'Simaana, A. Jalila'
'Reglier, Marius'

_publ_section_title
;
 Binuclear copper(II) complexes 1: Synthesis, characterization and
 evaluation of a new complex in phosphatase-like activity
;
_journal_name_full
;
Inorganica Chimica Acta
;
_journal_page_first 189
_journal_page_last 194
_journal_paper_doi 10.1016/j.ica.2012.04.019
_journal_volume 391
_journal_year 2012
_chemical_formula_sum 'C25 H20 Br2 O2'
_chemical_formula_weight 512.23
_space_group_IT_number 14
_symmetry_cell_setting monoclinic
_symmetry_space_group_name_Hall '-P 2ybc'
_symmetry_space_group_name_H-M 'P 1 21/c 1'
_atom_sites_solution_hydrogens geom
_atom_sites_solution_primary direct
_atom_sites_solution_secondary difmap
_cell_angle_alpha 90.00
_cell_angle_beta 101.927(5)
_cell_angle_gamma 90.00
_cell_formula_units_Z 4
_cell_length_a 4.8000(2)
_cell_length_b 23.571(2)
_cell_length_c 18.571(2)
_cell_measurement_reflns_used 14052
_cell_measurement_temperature 293(2)
_cell_measurement_theta_max 26.03
_cell_measurement_theta_min 1.12
_cell_volume 2055.8(3)
_computing_cell_refinement 'Denzo and Scalepack (Otwinowski & Minor, 1997)'
_computing_data_collection 'KappaCCD (Bruker-Nonius, 1998)'
_computing_data_reduction 'Denzo and Scalepack (Otwinowski & Minor, 1997)'
_computing_structure_refinement 'SHELXL-97 (Sheldrick, 1997)'
_computing_structure_solution 'SIR92 (Altomare et al., 1994)'
_diffrn_ambient_temperature 293(2)
_diffrn_measured_fraction_theta_full 0.935
_diffrn_measured_fraction_theta_max 0.935
_diffrn_measurement_device_type KappaCCD
_diffrn_measurement_method 'Phi scan'
_diffrn_radiation_monochromator graphite
_diffrn_radiation_source 'fine-focus sealed tube'
_diffrn_radiation_type MoK\a
_diffrn_radiation_wavelength 0.71073
_diffrn_reflns_av_R_equivalents 0.108
_diffrn_reflns_av_sigmaI/netI 0.0540
_diffrn_reflns_limit_h_max 5
_diffrn_reflns_limit_h_min 0
_diffrn_reflns_limit_k_max 0
_diffrn_reflns_limit_k_min -28
_diffrn_reflns_limit_l_max 21
_diffrn_reflns_limit_l_min -22
_diffrn_reflns_number 14052
_diffrn_reflns_theta_full 26.04
_diffrn_reflns_theta_max 26.04
_diffrn_reflns_theta_min 2.06
_exptl_absorpt_coefficient_mu 3.962
_exptl_absorpt_correction_type none
_exptl_crystal_colour colorless
_exptl_crystal_density_diffrn 1.655
_exptl_crystal_density_method 'not measured'
_exptl_crystal_description prism
_exptl_crystal_F_000 1024
_exptl_crystal_size_max .3
_exptl_crystal_size_mid .05
_exptl_crystal_size_min .05
_refine_diff_density_max 0.533
_refine_diff_density_min -0.648
_refine_diff_density_rms 0.073
_refine_ls_extinction_method none
_refine_ls_goodness_of_fit_ref 1.097
_refine_ls_hydrogen_treatment constr
_refine_ls_matrix_type full
_refine_ls_number_parameters 262
_refine_ls_number_reflns 3780
_refine_ls_number_restraints 0
_refine_ls_restrained_S_all 1.097
_refine_ls_R_factor_all 0.0978
_refine_ls_R_factor_gt 0.0613
_refine_ls_shift/su_max 0.001
_refine_ls_shift/su_mean 0.000
_refine_ls_structure_factor_coef Fsqd
_refine_ls_weighting_details 'calc w=1/[\s^2^(Fo^2^)+(0.0000P)^2^+5.6175P] where P=(Fo^2^+2Fc^2^)/3'
_refine_ls_weighting_scheme calc
_refine_ls_wR_factor_gt 0.0966
_refine_ls_wR_factor_ref 0.1102
_reflns_number_gt 2677
_reflns_number_total 3780
_reflns_threshold_expression >2sigma(I)
_cod_data_source_file Compound4.CIF
_cod_data_source_block Compound_4
_cod_original_sg_symbol_H-M 'P 21/c'
_cod_database_code 1507925

loop_
_symmetry_equiv_pos_as_xyz
'x, y, z'
'-x, y+1/2, -z+1/2'
'-x, -y, -z'
'x, -y-1/2, z-1/2'

loop_
_atom_site_label
_atom_site_type_symbol
_atom_site_fract_x
_atom_site_fract_y
_atom_site_fract_z
_atom_site_U_iso_or_equiv
_atom_site_adp_type
_atom_site_occupancy
_atom_site_symmetry_multiplicity
_atom_site_calc_flag
_atom_site_refinement_flags
Br1 Br -0.35429(18) 0.13055(4) 0.39297(4) 0.0891(3) Uani 1 1 d .
Br2 Br -0.07575(14) -0.07760(2) 0.84269(4) 0.0650(2) Uani 1 1 d .
O1 O -0.0052(7) 0.07090(15) 0.57433(18) 0.0458(9) Uani 1 1 d .
O2 O -0.1295(7) 0.04312(13) 0.72236(17) 0.0371(8) Uani 1 1 d .
C1 C -0.1162(10) 0.1217(2) 0.5944(3) 0.0370(11) Uani 1 1 d .
C2 C 0.0168(9) 0.15050(19) 0.6558(2) 0.0299(10) Uani 1 1 d .
C3 C -0.0910(9) 0.20438(19) 0.6720(2) 0.0328(11) Uani 1 1 d .
C4 C 0.0396(11) 0.2380(2) 0.7335(3) 0.0404(12) Uani 1 1 d .
H4 H 0.2108 0.2246 0.7652 0.049 Uiso 1 1 d R
C5 C -0.0732(12) 0.2889(2) 0.7474(3) 0.0511(14) Uani 1 1 d .
H5 H 0.0164 0.3111 0.7892 0.061 Uiso 1 1 d R
C6 C -0.3209(13) 0.3096(2) 0.7017(4) 0.0556(15) Uani 1 1 d .
H6 H -0.3988 0.3454 0.7127 0.067 Uiso 1 1 d R
C7 C -0.4491(12) 0.2793(2) 0.6424(3) 0.0510(15) Uani 1 1 d .
H7 H -0.6197 0.2933 0.6110 0.061 Uiso 1 1 d R
C8 C -0.3385(10) 0.2265(2) 0.6248(3) 0.0397(12) Uani 1 1 d .
C9 C -0.4677(11) 0.1950(2) 0.5622(3) 0.0482(14) Uani 1 1 d .
H9 H -0.6351 0.2097 0.5303 0.058 Uiso 1 1 d R
C10 C -0.3620(11) 0.1437(2) 0.5462(3) 0.0433(13) Uani 1 1 d .
C11 C -0.5064(13) 0.1119(3) 0.4798(3) 0.0629(17) Uani 1 1 d .
H11A H -0.4799 0.0720 0.4895 0.076 Uiso 1 1 d R
H11B H -0.7061 0.1206 0.4701 0.076 Uiso 1 1 d R
C12 C -0.1236(13) 0.0199(2) 0.5976(3) 0.0514(14) Uani 1 1 d .
H12A H -0.3255 0.0249 0.5919 0.062 Uiso 1 1 d R
H12B H -0.0865 -0.0113 0.5677 0.062 Uiso 1 1 d R
C13 C -0.0077(12) 0.0046(2) 0.6769(3) 0.0450(13) Uani 1 1 d .
H13A H 0.1958 0.0083 0.6875 0.054 Uiso 1 1 d R
H13B H -0.0585 -0.0336 0.6868 0.054 Uiso 1 1 d R
C14 C 0.0516(10) 0.06362(18) 0.7854(2) 0.0317(11) Uani 1 1 d .
C15 C 0.2467(9) 0.10534(18) 0.7806(2) 0.0286(10) Uani 1 1 d .
C16 C 0.4191(10) 0.12643(18) 0.8475(2) 0.0318(10) Uani 1 1 d .
C17 C 0.6326(10) 0.1684(2) 0.8497(3) 0.0380(11) Uani 1 1 d .
H17 H 0.6718 0.1833 0.8047 0.046 Uiso 1 1 d R
C18 C 0.7869(11) 0.1881(2) 0.9150(3) 0.0476(13) Uani 1 1 d .
H18 H 0.9294 0.2167 0.9151 0.057 Uiso 1 1 d R
C19 C 0.7381(12) 0.1671(2) 0.9818(3) 0.0523(14) Uani 1 1 d .
H19 H 0.8451 0.1811 1.0278 0.063 Uiso 1 1 d R
C20 C 0.5394(12) 0.1268(2) 0.9824(3) 0.0485(13) Uani 1 1 d .
H20 H 0.5082 0.1122 1.0284 0.058 Uiso 1 1 d R
C21 C 0.3734(10) 0.1053(2) 0.9159(3) 0.0366(11) Uani 1 1 d .
C22 C 0.1634(10) 0.0637(2) 0.9167(3) 0.0385(12) Uani 1 1 d .
H22 H 0.1292 0.0500 0.9627 0.046 Uiso 1 1 d R
C23 C 0.0034(10) 0.04259(19) 0.8532(3) 0.0348(11) Uani 1 1 d .
C24 C -0.2201(11) -0.0013(2) 0.8550(3) 0.0440(13) Uani 1 1 d .
H24A H -0.2813 0.0008 0.9010 0.053 Uiso 1 1 d R
H24B H -0.3788 0.0061 0.8153 0.053 Uiso 1 1 d R
C25 C 0.2817(9) 0.1266(2) 0.7052(2) 0.0320(10) Uani 1 1 d .
H25A H 0.3477 0.0948 0.6812 0.038 Uiso 1 1 d R
H25B H 0.4272 0.1552 0.7143 0.038 Uiso 1 1 d R

loop_
_atom_site_aniso_label
_atom_site_aniso_U_11
_atom_site_aniso_U_22
_atom_site_aniso_U_33
_atom_site_aniso_U_23
_atom_site_aniso_U_13
_atom_site_aniso_U_12
Br1 0.0960(6) 0.1293(7) 0.0425(4) 0.0009(4) 0.0150(3) -0.0040(5)
Br2 0.0692(4) 0.0334(3) 0.0917(5) 0.0108(3) 0.0154(3) 0.0000(3)
O1 0.055(2) 0.047(2) 0.038(2) -0.0007(17) 0.0157(16) -0.0019(17)
O2 0.0343(19) 0.0390(19) 0.0376(19) -0.0016(15) 0.0068(15) -0.0014(14)
C1 0.037(3) 0.039(3) 0.036(3) 0.006(2) 0.012(2) -0.004(2)
C2 0.029(3) 0.035(2) 0.029(2) 0.010(2) 0.0113(19) -0.0036(19)
C3 0.027(3) 0.037(3) 0.036(3) 0.016(2) 0.011(2) -0.001(2)
C4 0.039(3) 0.037(3) 0.048(3) 0.009(2) 0.015(2) -0.001(2)
C5 0.054(4) 0.042(3) 0.062(4) 0.006(3) 0.022(3) 0.000(3)
C6 0.060(4) 0.036(3) 0.079(4) 0.014(3) 0.033(3) 0.010(3)
C7 0.042(3) 0.050(3) 0.063(4) 0.028(3) 0.016(3) 0.012(3)
C8 0.039(3) 0.042(3) 0.041(3) 0.018(2) 0.017(2) 0.001(2)
C9 0.036(3) 0.060(4) 0.046(3) 0.022(3) 0.002(2) 0.002(3)
C10 0.041(3) 0.055(3) 0.032(3) 0.012(2) 0.004(2) -0.011(2)
C11 0.055(4) 0.081(5) 0.047(3) 0.010(3) -0.001(3) -0.018(3)
C12 0.070(4) 0.040(3) 0.044(3) -0.010(3) 0.012(3) -0.004(3)
C13 0.058(4) 0.033(3) 0.045(3) -0.004(2) 0.014(3) -0.001(2)
C14 0.032(3) 0.033(3) 0.030(3) 0.000(2) 0.007(2) 0.0079(19)
C15 0.026(3) 0.026(2) 0.034(3) 0.006(2) 0.0075(19) 0.0040(18)
C16 0.030(3) 0.034(2) 0.032(2) 0.003(2) 0.0072(19) 0.004(2)
C17 0.032(3) 0.039(3) 0.044(3) -0.001(2) 0.008(2) -0.002(2)
C18 0.044(3) 0.038(3) 0.060(4) -0.008(3) 0.010(3) -0.005(2)
C19 0.050(4) 0.061(4) 0.042(3) -0.012(3) 0.004(3) 0.003(3)
C20 0.053(4) 0.059(4) 0.036(3) -0.002(3) 0.014(2) 0.003(3)
C21 0.036(3) 0.038(3) 0.036(3) 0.002(2) 0.008(2) 0.009(2)
C22 0.039(3) 0.046(3) 0.034(3) 0.009(2) 0.017(2) 0.006(2)
C23 0.037(3) 0.029(2) 0.041(3) 0.006(2) 0.015(2) 0.0076(19)
C24 0.040(3) 0.043(3) 0.052(3) 0.014(3) 0.016(2) 0.004(2)
C25 0.029(3) 0.038(3) 0.030(2) 0.002(2) 0.0083(19) -0.002(2)

loop_
_atom_type_symbol
_atom_type_description
_atom_type_scat_dispersion_real
_atom_type_scat_dispersion_imag
_atom_type_scat_source
C C 0.0033 0.0016 'International Tables Vol C Tables 4.2.6.8 and 6.1.1.4'
H H 0.0000 0.0000 'International Tables Vol C Tables 4.2.6.8 and 6.1.1.4'
Br Br -0.2901 2.4595 'International Tables Vol C Tables 4.2.6.8 and 6.1.1.4'
O O 0.0106 0.0060 'International Tables Vol C Tables 4.2.6.8 and 6.1.1.4'

loop_
_geom_angle_atom_site_label_1
_geom_angle_atom_site_label_2
_geom_angle_atom_site_label_3
_geom_angle
C1 O1 C12 116.3(4)
C14 O2 C13 116.9(4)
C2 C1 O1 120.8(4)
C2 C1 C10 121.9(5)
O1 C1 C10 117.2(4)
C1 C2 C3 119.4(4)
C1 C2 C25 120.7(4)
C3 C2 C25 119.9(4)
C8 C3 C4 117.6(4)
C8 C3 C2 119.3(4)
C4 C3 C2 123.0(4)
C5 C4 C3 121.1(5)
C5 C4 H4 119.7
C3 C4 H4 119.3
C4 C5 C6 120.8(6)
C4 C5 H5 120.3
C6 C5 H5 118.9
C7 C6 C5 119.9(5)
C7 C6 H6 120.4
C5 C6 H6 119.8
C6 C7 C8 121.6(5)
C6 C7 H7 120.1
C8 C7 H7 118.3
C9 C8 C7 122.0(5)
C9 C8 C3 119.0(5)
C7 C8 C3 119.0(5)
C10 C9 C8 121.7(5)
C10 C9 H9 119.1
C8 C9 H9 119.3
C9 C10 C1 118.8(5)
C9 C10 C11 119.8(5)
C1 C10 C11 121.5(5)
C10 C11 Br1 112.4(4)
C10 C11 H11A 108.6
Br1 C11 H11A 108.5
C10 C11 H11B 108.9
Br1 C11 H11B 109.0
H11A C11 H11B 109.5
O1 C12 C13 113.9(4)
O1 C12 H12A 108.5
C13 C12 H12A 107.4
O1 C12 H12B 109.5
C13 C12 H12B 108.0
H12A C12 H12B 109.5
O2 C13 C12 108.0(4)
O2 C13 H13A 109.9
C12 C13 H13A 109.5
O2 C13 H13B 109.1
C12 C13 H13B 110.8
H13A C13 H13B 109.5
C15 C14 O2 120.6(4)
C15 C14 C23 123.2(4)
O2 C14 C23 116.0(4)
C14 C15 C16 118.2(4)
C14 C15 C25 120.0(4)
C16 C15 C25 121.8(4)
C17 C16 C21 117.5(4)
C17 C16 C15 123.4(4)
C21 C16 C15 119.0(4)
C18 C17 C16 121.2(5)
C18 C17 H17 118.8
C16 C17 H17 120.0
C17 C18 C19 120.6(5)
C17 C18 H18 119.7
C19 C18 H18 119.7
C20 C19 C18 120.3(5)
C20 C19 H19 119.0
C18 C19 H19 120.7
C19 C20 C21 121.1(5)
C19 C20 H20 120.1
C21 C20 H20 118.8
C22 C21 C20 121.0(5)
C22 C21 C16 119.7(4)
C20 C21 C16 119.3(5)
C23 C22 C21 121.6(4)
C23 C22 H22 118.6
C21 C22 H22 119.9
C22 C23 C14 118.4(4)
C22 C23 C24 120.9(4)
C14 C23 C24 120.8(4)
C23 C24 Br2 111.1(3)
C23 C24 H24A 109.7
Br2 C24 H24A 109.4
C23 C24 H24B 108.4
Br2 C24 H24B 108.7
H24A C24 H24B 109.5
C2 C25 C15 116.1(4)
C2 C25 H25A 109.0
C15 C25 H25A 106.1
C2 C25 H25B 109.6
C15 C25 H25B 106.5
H25A C25 H25B 109.5

loop_
_geom_bond_atom_site_label_1
_geom_bond_atom_site_label_2
_geom_bond_distance
Br1 C11 1.954(6)
Br2 C24 1.958(5)
O1 C1 1.393(6)
O1 C12 1.434(6)
O2 C14 1.392(5)
O2 C13 1.443(6)
C1 C2 1.366(6)
C1 C10 1.424(7)
C2 C3 1.427(6)
C2 C25 1.515(6)
C3 C8 1.421(6)
C3 C4 1.424(7)
C4 C5 1.365(7)
C4 H4 0.9600
C5 C6 1.398(8)
C5 H5 0.9602
C6 C7 1.349(8)
C6 H6 0.9601
C7 C8 1.419(7)
C7 H7 0.9600
C8 C9 1.410(7)
C9 C10 1.367(7)
C9 H9 0.9599
C10 C11 1.486(7)
C11 H11A 0.9600
C11 H11B 0.9600
C12 C13 1.506(7)
C12 H12A 0.9600
C12 H12B 0.9600
C13 H13A 0.9600
C13 H13B 0.9600
C14 C15 1.374(6)
C14 C23 1.417(6)
C15 C16 1.432(6)
C15 C25 1.529(6)
C16 C17 1.419(6)
C16 C21 1.424(6)
C17 C18 1.366(7)
C17 H17 0.9601
C18 C19 1.399(7)
C18 H18 0.9600
C19 C20 1.347(8)
C19 H19 0.9600
C20 C21 1.418(7)
C20 H20 0.9601
C21 C22 1.408(7)
C22 C23 1.361(7)
C22 H22 0.9600
C23 C24 1.495(7)
C24 H24A 0.9600
C24 H24B 0.9600
C25 H25A 0.9599
C25 H25B 0.9601

loop_
_cod_related_entry_id
_cod_related_entry_code
_cod_related_entry_database
1 30651952 ChemSpider
